data_2022776
loop_
_publ_author_name
'Ghichi, Nadir'
'Djedouani, Amel'
'Hannachid, Douniazed'
'Elhadi, Said Mohamed'
'Benboudiaf, Ali'
'Merazig, Hocine'
'Ouksel, Louiza'
'Hellal, Abdelkader'
'Stoeckli-Evans, Helen'

_publ_section_title
;
 Synthesis and crystal structures of two 1H-benzo[d]imidazole derivatives:
 DFT and anticorrosion studies, and Hirshfeld surface analysis
;
_journal_coeditor_code WV3012
_journal_issue 7
_journal_name_full 'Acta Crystallographica Section C Structural Chemistry'
_journal_page_first 292
_journal_page_last 304
_journal_paper_doi 10.1107/S2053229623005545
_journal_volume 79
_journal_year 2023
_chemical_absolute_configuration unk
_chemical_formula_iupac 'C18 H14 N2 O'
_chemical_formula_moiety 'C18 H14 N2 O'
_chemical_formula_sum 'C18 H14 N2 O'
_chemical_formula_weight 274.31
_chemical_name_systematic
;
2-(4-Methoxynaphthalen-1-yl)-1<i>H</i>-benzo[<i>d</i>]imidazole
;
_space_group_crystal_system orthorhombic
_space_group_IT_number 29
_space_group_name_Hall 'P 2c -2ac'
_space_group_name_H-M_alt 'P c a 21'
_atom_sites_solution_hydrogens mixed
_atom_sites_solution_primary direct
_atom_sites_solution_secondary difmap
_audit_creation_method SHELXL-2018/3
_cell_angle_alpha 90
_cell_angle_beta 90
_cell_angle_gamma 90
_cell_formula_units_Z 4
_cell_length_a 9.1548(5)
_cell_length_b 9.7791(5)
_cell_length_c 15.6336(9)
_cell_measurement_reflns_used 2195
_cell_measurement_temperature 293(2)
_cell_measurement_theta_max 29.20
_cell_measurement_theta_min 4.64
_cell_volume 1399.61(13)
_computing_cell_refinement
;
SAINT (Bruker, 2012)
;
_computing_data_collection
;
APEX2 (Bruker, 2012)
;
_computing_data_reduction
;
SAINT (Bruker, 2012)
;
_computing_molecular_graphics
;
Mercury (Macrae <i>et al.</i>,  2020)
;
_computing_publication_material
;
PLATON (Spek, 2020), SHELXL2018 (Sheldrick, 2015b) and
publCIF (Westrip, 2010)
;
_computing_structure_refinement
;
SHELXL2018 (Sheldrick, 2015b)
;
_computing_structure_solution
;
SHELXT2018 (Sheldrick, 2015a)
;
_diffrn_ambient_temperature 293(2)
_diffrn_detector_area_resol_mean 18.4
_diffrn_measured_fraction_theta_full 0.989
_diffrn_measured_fraction_theta_max 0.990
_diffrn_measurement_device_type 'Bruker APEXII CCD'
_diffrn_measurement_method '\f and \w scans'
_diffrn_radiation_type MoK\a
_diffrn_radiation_wavelength 0.71073
_diffrn_reflns_av_R_equivalents 0.0257
_diffrn_reflns_av_unetI/netI 0.0354
_diffrn_reflns_limit_h_max 11
_diffrn_reflns_limit_h_min -9
_diffrn_reflns_limit_k_max 12
_diffrn_reflns_limit_k_min -11
_diffrn_reflns_limit_l_max 13
_diffrn_reflns_limit_l_min -19
_diffrn_reflns_number 6139
_diffrn_reflns_theta_full 25.242
_diffrn_reflns_theta_max 25.999
_diffrn_reflns_theta_min 4.640
_diffrn_source 'fine-focus sealed tube'
_exptl_absorpt_coefficient_mu 0.082
_exptl_absorpt_correction_type none
_exptl_crystal_colour yellow
_exptl_crystal_density_diffrn 1.302
_exptl_crystal_density_method 'Not Measured'
_exptl_crystal_description block
_exptl_crystal_F_000 576
_exptl_crystal_size_max 0.030
_exptl_crystal_size_mid 0.020
_exptl_crystal_size_min 0.010
_refine_diff_density_max 0.139
_refine_diff_density_min -0.153
_refine_ls_extinction_method none
_refine_ls_goodness_of_fit_ref 1.071
_refine_ls_hydrogen_treatment mixed
_refine_ls_matrix_type full
_refine_ls_number_parameters 195
_refine_ls_number_reflns 2442
_refine_ls_number_restraints 1
_refine_ls_restrained_S_all 1.071
_refine_ls_R_factor_all 0.0410
_refine_ls_R_factor_gt 0.0357
_refine_ls_shift/su_max 0.000
_refine_ls_shift/su_mean 0.000
_refine_ls_structure_factor_coef Fsqd
_refine_ls_weighting_details 'w=1/[\s^2^(Fo^2^)+(0.0538P)^2^] where P=(Fo^2^+2Fc^2^)/3'
_refine_ls_weighting_scheme calc
_refine_ls_wR_factor_gt 0.0871
_refine_ls_wR_factor_ref 0.0896
_reflns_number_gt 2235
_reflns_number_total 2442
_reflns_threshold_expression 'I > 2\s(I)'
_cod_data_source_file wv3012sup1.cif
_cod_data_source_block I
_cod_database_code 2022776
_shelx_space_group_comment
;
The symmetry employed for this shelxl refinement is uniquely defined
by the following loop, which should always be used as a source of
symmetry information in preference to the above space-group names.
They are only intended as comments.
;
_shelx_estimated_absorpt_t_min 0.998
_shelx_estimated_absorpt_t_max 0.999

loop_
_space_group_symop_operation_xyz
'x, y, z'
'-x, -y, z+1/2'
'-x+1/2, y, z+1/2'
'x+1/2, -y, z'

loop_
_atom_site_type_symbol
_atom_site_label
_atom_site_fract_x
_atom_site_fract_y
_atom_site_fract_z
_atom_site_U_iso_or_equiv
_atom_site_adp_type
_atom_site_calc_flag
_atom_site_occupancy
_atom_site_disorder_assembly
_atom_site_disorder_group
O O1 0.3131(2) 0.52301(16) 0.93251(13) 0.0412(5) Uani d 1 . .
N N1 -0.00899(19) 1.02574(19) 0.73581(14) 0.0263(4) Uani d 1 . .
H H1N -0.093(3) 0.973(3) 0.741(2) 0.050(8) Uiso d 1 . .
N N2 0.21774(19) 1.10680(18) 0.75222(15) 0.0290(5) Uani d 1 . .
C C1 -0.0048(2) 1.1488(2) 0.69231(17) 0.0274(5) Uani d 1 . .
C C2 -0.1096(3) 1.2187(3) 0.64483(18) 0.0344(6) Uani d 1 . .
H H2 -0.203721 1.184813 0.637785 0.041 Uiso calc 1 . .
C C3 -0.0661(3) 1.3414(3) 0.60867(18) 0.0399(7) Uani d 1 . .
H H3 -0.132910 1.391782 0.576859 0.048 Uiso calc 1 . .
C C4 0.0756(3) 1.3910(3) 0.6188(2) 0.0418(7) Uani d 1 . .
H H4 0.100724 1.473768 0.593533 0.050 Uiso calc 1 . .
C C5 0.1795(3) 1.3212(3) 0.66521(19) 0.0377(6) Uani d 1 . .
H H5 0.273829 1.355079 0.671248 0.045 Uiso calc 1 . .
C C6 0.1378(3) 1.1978(2) 0.70284(17) 0.0282(5) Uani d 1 . .
C C7 0.1251(2) 1.0062(2) 0.77114(15) 0.0259(5) Uani d 1 . .
C C8 0.1642(2) 0.8822(2) 0.81900(17) 0.0257(5) Uani d 1 . .
C C9 0.1102(3) 0.7580(2) 0.79235(17) 0.0308(6) Uani d 1 . .
H H9 0.041559 0.755725 0.748542 0.037 Uiso calc 1 . .
C C10 0.1563(3) 0.6344(2) 0.82968(19) 0.0334(6) Uani d 1 . .
H H10 0.117488 0.551745 0.810930 0.040 Uiso calc 1 . .
C C11 0.2579(3) 0.6360(2) 0.89339(18) 0.0293(5) Uani d 1 . .
C C12 0.4194(3) 0.7659(2) 0.99209(17) 0.0310(6) Uani d 1 . .
H H12 0.453990 0.684294 1.015005 0.037 Uiso calc 1 . .
C C13 0.4703(3) 0.8869(2) 1.02326(18) 0.0342(6) Uani d 1 . .
H H13 0.540653 0.887781 1.066164 0.041 Uiso calc 1 . .
C C14 0.4160(3) 1.0105(2) 0.99026(17) 0.0338(6) Uani d 1 . .
H H14 0.448095 1.093153 1.012901 0.041 Uiso calc 1 . .
C C15 0.3168(2) 1.0103(2) 0.92548(17) 0.0298(5) Uani d 1 . .
H H15 0.281960 1.093191 0.904660 0.036 Uiso calc 1 . .
C C16 0.2653(2) 0.8866(2) 0.88893(16) 0.0244(5) Uani d 1 . .
C C17 0.3147(2) 0.7620(2) 0.92542(18) 0.0256(5) Uani d 1 . .
C C18 0.2671(4) 0.3925(2) 0.9025(2) 0.0520(8) Uani d 1 . .
H H18A 0.313464 0.322192 0.935724 0.078 Uiso calc 1 . .
H H18B 0.293768 0.382376 0.843502 0.078 Uiso calc 1 . .
H H18C 0.162984 0.384795 0.908214 0.078 Uiso calc 1 . .

loop_
_atom_site_aniso_label
_atom_site_aniso_U_11
_atom_site_aniso_U_22
_atom_site_aniso_U_33
_atom_site_aniso_U_12
_atom_site_aniso_U_13
_atom_site_aniso_U_23
O1 0.0609(12) 0.0211(8) 0.0418(11) 0.0018(7) -0.0097(10) 0.0030(8)
N1 0.0226(9) 0.0279(9) 0.0285(11) 0.0011(8) -0.0020(8) 0.0001(8)
N2 0.0263(9) 0.0268(9) 0.0340(13) 0.0002(7) -0.0044(9) 0.0052(9)
C1 0.0277(11) 0.0296(11) 0.0248(13) 0.0061(9) 0.0022(10) -0.0036(10)
C2 0.0301(12) 0.0432(13) 0.0300(15) 0.0089(10) -0.0019(11) -0.0009(11)
C3 0.0453(16) 0.0432(14) 0.0311(16) 0.0166(13) -0.0039(12) 0.0072(12)
C4 0.0537(17) 0.0349(13) 0.0369(18) 0.0055(12) -0.0015(14) 0.0140(12)
C5 0.0376(14) 0.0342(13) 0.0413(17) -0.0012(10) -0.0025(12) 0.0084(12)
C6 0.0298(12) 0.0285(11) 0.0263(13) 0.0041(9) -0.0009(10) 0.0020(10)
C7 0.0260(11) 0.0255(11) 0.0262(14) 0.0018(9) -0.0026(9) -0.0014(9)
C8 0.0237(11) 0.0255(11) 0.0279(14) 0.0003(8) 0.0018(10) 0.0024(10)
C9 0.0273(12) 0.0304(13) 0.0346(15) -0.0025(9) -0.0044(11) -0.0006(10)
C10 0.0380(13) 0.0240(11) 0.0383(17) -0.0052(10) -0.0004(12) -0.0014(11)
C11 0.0374(12) 0.0226(11) 0.0280(15) -0.0001(10) 0.0031(11) 0.0047(10)
C12 0.0347(14) 0.0308(13) 0.0276(14) 0.0031(9) 0.0004(11) 0.0059(10)
C13 0.0376(13) 0.0395(13) 0.0256(14) -0.0037(10) -0.0064(11) 0.0025(11)
C14 0.0439(14) 0.0285(12) 0.0288(15) -0.0078(10) -0.0038(11) -0.0024(10)
C15 0.0359(12) 0.0232(11) 0.0302(14) -0.0008(9) -0.0010(11) 0.0037(10)
C16 0.0246(10) 0.0239(10) 0.0247(14) -0.0007(9) 0.0020(9) 0.0021(10)
C17 0.0277(11) 0.0244(11) 0.0248(13) 0.0015(8) 0.0056(10) 0.0018(10)
C18 0.078(2) 0.0206(12) 0.058(2) -0.0041(12) -0.0144(17) 0.0026(13)

loop_
_atom_type_symbol
_atom_type_description
_atom_type_scat_dispersion_real
_atom_type_scat_dispersion_imag
_atom_type_scat_source
C C 0.0033 0.0016 'International Tables Vol C Tables 4.2.6.8 and 6.1.1.4'
H H 0.0000 0.0000 'International Tables Vol C Tables 4.2.6.8 and 6.1.1.4'
N N 0.0061 0.0033 'International Tables Vol C Tables 4.2.6.8 and 6.1.1.4'
O O 0.0106 0.0060 'International Tables Vol C Tables 4.2.6.8 and 6.1.1.4'

loop_
_geom_angle_atom_site_label_1
_geom_angle_atom_site_label_2
_geom_angle_atom_site_label_3
_geom_angle_site_symmetry_1
_geom_angle_site_symmetry_3
_geom_angle
_geom_angle_publ_flag
C11 O1 C18 . . 118.1(2) ?
C7 N1 C1 . . 107.27(18) ?
C7 N1 H1N . . 129.1(18) ?
C1 N1 H1N . . 123.5(18) ?
C7 N2 C6 . . 105.17(18) ?
N1 C1 C2 . . 132.1(2) ?
N1 C1 C6 . . 105.44(19) ?
C2 C1 C6 . . 122.5(2) ?
C3 C2 C1 . . 116.4(2) ?
C3 C2 H2 . . 121.8 ?
C1 C2 H2 . . 121.8 ?
C2 C3 C4 . . 121.5(2) ?
C2 C3 H3 . . 119.2 ?
C4 C3 H3 . . 119.2 ?
C5 C4 C3 . . 122.0(2) ?
C5 C4 H4 . . 119.0 ?
C3 C4 H4 . . 119.0 ?
C4 C5 C6 . . 117.5(2) ?
C4 C5 H5 . . 121.3 ?
C6 C5 H5 . . 121.3 ?
N2 C6 C5 . . 130.2(2) ?
N2 C6 C1 . . 109.7(2) ?
C5 C6 C1 . . 120.1(2) ?
N2 C7 N1 . . 112.37(19) ?
N2 C7 C8 . . 124.6(2) ?
N1 C7 C8 . . 122.87(19) ?
C9 C8 C16 . . 119.3(2) ?
C9 C8 C7 . . 119.1(2) ?
C16 C8 C7 . . 121.4(2) ?
C8 C9 C10 . . 121.7(2) ?
C8 C9 H9 . . 119.2 ?
C10 C9 H9 . . 119.2 ?
C11 C10 C9 . . 119.8(2) ?
C11 C10 H10 . . 120.1 ?
C9 C10 H10 . . 120.1 ?
O1 C11 C10 . . 124.9(2) ?
O1 C11 C17 . . 114.1(2) ?
C10 C11 C17 . . 121.0(2) ?
C13 C12 C17 . . 121.2(2) ?
C13 C12 H12 . . 119.4 ?
C17 C12 H12 . . 119.4 ?
C12 C13 C14 . . 119.7(2) ?
C12 C13 H13 . . 120.2 ?
C14 C13 H13 . . 120.2 ?
C15 C14 C13 . . 120.6(2) ?
C15 C14 H14 . . 119.7 ?
C13 C14 H14 . . 119.7 ?
C14 C15 C16 . . 121.5(2) ?
C14 C15 H15 . . 119.2 ?
C16 C15 H15 . . 119.2 ?
C17 C16 C15 . . 117.7(2) ?
C17 C16 C8 . . 119.1(2) ?
C15 C16 C8 . . 123.2(2) ?
C12 C17 C16 . . 119.2(2) ?
C12 C17 C11 . . 121.8(2) ?
C16 C17 C11 . . 118.9(2) ?
O1 C18 H18A . . 109.5 ?
O1 C18 H18B . . 109.5 ?
H18A C18 H18B . . 109.5 ?
O1 C18 H18C . . 109.5 ?
H18A C18 H18C . . 109.5 ?
H18B C18 H18C . . 109.5 ?

loop_
_geom_bond_atom_site_label_1
_geom_bond_atom_site_label_2
_geom_bond_site_symmetry_2
_geom_bond_distance
_geom_bond_publ_flag
O1 C11 . 1.360(3) ?
O1 C18 . 1.424(3) ?
N1 C7 . 1.360(3) ?
N1 C1 . 1.383(3) ?
N1 H1N . 0.93(3) ?
N2 C7 . 1.332(3) ?
N2 C6 . 1.387(3) ?
C1 C2 . 1.393(3) ?
C1 C6 . 1.400(3) ?
C2 C3 . 1.385(4) ?
C2 H2 . 0.9300 ?
C3 C4 . 1.394(4) ?
C3 H3 . 0.9300 ?
C4 C5 . 1.376(4) ?
C4 H4 . 0.9300 ?
C5 C6 . 1.396(3) ?
C5 H5 . 0.9300 ?
C7 C8 . 1.469(3) ?
C8 C9 . 1.375(3) ?
C8 C16 . 1.433(3) ?
C9 C10 . 1.407(3) ?
C9 H9 . 0.9300 ?
C10 C11 . 1.363(4) ?
C10 H10 . 0.9300 ?
C11 C17 . 1.428(3) ?
C12 C13 . 1.363(3) ?
C12 C17 . 1.416(4) ?
C12 H12 . 0.9300 ?
C13 C14 . 1.405(3) ?
C13 H13 . 0.9300 ?
C14 C15 . 1.360(4) ?
C14 H14 . 0.9300 ?
C15 C16 . 1.419(3) ?
C15 H15 . 0.9300 ?
C16 C17 . 1.419(3) ?
C18 H18A . 0.9600 ?
C18 H18B . 0.9600 ?
C18 H18C . 0.9600 ?

loop_
_geom_hbond_atom_site_label_D
_geom_hbond_atom_site_label_H
_geom_hbond_atom_site_label_A
_geom_hbond_site_symmetry_A
_geom_hbond_distance_DH
_geom_hbond_distance_HA
_geom_hbond_distance_DA
_geom_hbond_angle_DHA
_geom_hbond_publ_flag
N1 H1N N2 4_475 0.93(3) 1.91(3) 2.829(3) 170(2) yes
C14 H14 Cg2 3_555 0.93 2.82 3.647(3) 148 yes

loop_
_geom_torsion_atom_site_label_1
_geom_torsion_atom_site_label_2
_geom_torsion_atom_site_label_3
_geom_torsion_atom_site_label_4
_geom_torsion_site_symmetry_1
_geom_torsion_site_symmetry_2
_geom_torsion_site_symmetry_3
_geom_torsion_site_symmetry_4
_geom_torsion
_geom_torsion_publ_flag
C7 N1 C1 C2 . . . . 179.9(3) ?
C7 N1 C1 C6 . . . . 1.0(2) ?
N1 C1 C2 C3 . . . . -179.3(2) ?
C6 C1 C2 C3 . . . . -0.6(4) ?
C1 C2 C3 C4 . . . . 0.6(4) ?
C2 C3 C4 C5 . . . . -0.1(5) ?
C3 C4 C5 C6 . . . . -0.4(4) ?
C7 N2 C6 C5 . . . . -179.8(3) ?
C7 N2 C6 C1 . . . . -0.3(3) ?
C4 C5 C6 N2 . . . . 179.9(3) ?
C4 C5 C6 C1 . . . . 0.4(4) ?
N1 C1 C6 N2 . . . . -0.4(3) ?
C2 C1 C6 N2 . . . . -179.5(2) ?
N1 C1 C6 C5 . . . . 179.1(2) ?
C2 C1 C6 C5 . . . . 0.1(4) ?
C6 N2 C7 N1 . . . . 1.0(3) ?
C6 N2 C7 C8 . . . . 176.5(2) ?
C1 N1 C7 N2 . . . . -1.3(3) ?
C1 N1 C7 C8 . . . . -176.9(2) ?
N2 C7 C8 C9 . . . . -138.3(3) ?
N1 C7 C8 C9 . . . . 36.8(3) ?
N2 C7 C8 C16 . . . . 37.2(4) ?
N1 C7 C8 C16 . . . . -147.7(2) ?
C16 C8 C9 C10 . . . . -2.7(4) ?
C7 C8 C9 C10 . . . . 172.9(2) ?
C8 C9 C10 C11 . . . . -0.6(4) ?
C18 O1 C11 C10 . . . . 3.1(4) ?
C18 O1 C11 C17 . . . . -177.6(2) ?
C9 C10 C11 O1 . . . . -178.3(2) ?
C9 C10 C11 C17 . . . . 2.5(4) ?
C17 C12 C13 C14 . . . . 1.4(4) ?
C12 C13 C14 C15 . . . . -2.3(4) ?
C13 C14 C15 C16 . . . . -0.2(4) ?
C14 C15 C16 C17 . . . . 3.4(3) ?
C14 C15 C16 C8 . . . . -178.1(2) ?
C9 C8 C16 C17 . . . . 4.1(3) ?
C7 C8 C16 C17 . . . . -171.4(2) ?
C9 C8 C16 C15 . . . . -174.4(2) ?
C7 C8 C16 C15 . . . . 10.1(3) ?
C13 C12 C17 C16 . . . . 1.8(4) ?
C13 C12 C17 C11 . . . . -178.6(2) ?
C15 C16 C17 C12 . . . . -4.1(3) ?
C8 C16 C17 C12 . . . . 177.3(2) ?
C15 C16 C17 C11 . . . . 176.2(2) ?
C8 C16 C17 C11 . . . . -2.3(3) ?
O1 C11 C17 C12 . . . . 0.1(3) ?
C10 C11 C17 C12 . . . . 179.4(3) ?
O1 C11 C17 C16 . . . . 179.7(2) ?
C10 C11 C17 C16 . . . . -1.0(4) ?

_cod_database_fobs_code 2022776
